data_4310143
loop_
_publ_author_name
'Angela L. Reiff'
'Eva M. Garcia-Frutos'
'Jun Mo Gil'
'Oren P. Anderson'
'Louis S. Hegedus'

_publ_section_title
;
Synthesis and Properties of Cobalt(III) Complexes of 4-Substituted
Pyridine-Capped Dioxocyclams
;
_journal_name_full 'Inorganic Chemistry'
_journal_page_first 9162
_journal_page_last 9174
_journal_paper_doi 10.1021/ic050200h
_journal_volume 44
_journal_year 2005
_chemical_formula_sum 'C88 H114 Co2 N20 O12 Ru'
_chemical_formula_weight 1862.92
_chemical_name_systematic
; 
 ? 
;
_space_group_IT_number 14
_symmetry_cell_setting monoclinic
_symmetry_space_group_name_Hall '-P 2yn'
_symmetry_space_group_name_H-M 'P 1 21/n 1'
_atom_sites_solution_hydrogens geom
_atom_sites_solution_primary direct
_atom_sites_solution_secondary difmap
_audit_creation_method SHELXL-97
_cell_angle_alpha 90.00
_cell_angle_beta 99.127(2)
_cell_angle_gamma 90.00
_cell_formula_units_Z 2
_cell_length_a 12.0984(12)
_cell_length_b 11.8549(12)
_cell_length_c 29.740(3)
_cell_measurement_reflns_used 3126
_cell_measurement_temperature 173(2)
_cell_measurement_theta_max 19.78
_cell_measurement_theta_min 2.42
_cell_volume 4211.5(7)
_computing_cell_refinement 'Bruker SMART'
_computing_data_collection 'Bruker SMART'
_computing_data_reduction 'Bruker SAINT'
_computing_molecular_graphics 'Bruker SHELXTL'
_computing_publication_material 'Bruker SHELXTL'
_computing_structure_refinement 'Bruker SHELXTL'
_computing_structure_solution 'Bruker SHELXTL'
_diffrn_ambient_temperature 173(2)
_diffrn_measured_fraction_theta_full 1.000
_diffrn_measured_fraction_theta_max 1.000
_diffrn_measurement_device_type 'CCD area detector'
_diffrn_measurement_method 'phi and omega scans'
_diffrn_radiation_monochromator graphite
_diffrn_radiation_source 'fine-focus sealed tube'
_diffrn_radiation_type MoK\a
_diffrn_radiation_wavelength 0.71073
_diffrn_reflns_av_R_equivalents 0.0874
_diffrn_reflns_av_sigmaI/netI 0.0842
_diffrn_reflns_limit_h_max 15
_diffrn_reflns_limit_h_min -14
_diffrn_reflns_limit_k_max 14
_diffrn_reflns_limit_k_min -14
_diffrn_reflns_limit_l_max 37
_diffrn_reflns_limit_l_min -37
_diffrn_reflns_number 34284
_diffrn_reflns_theta_full 26.37
_diffrn_reflns_theta_max 26.37
_diffrn_reflns_theta_min 1.39
_exptl_absorpt_coefficient_mu 0.642
_exptl_absorpt_correction_T_max 0.8931
_exptl_absorpt_correction_T_min 0.7832
_exptl_absorpt_correction_type multi-scan
_exptl_absorpt_process_details 'SADABS (Sheldrick, 1997)'
_exptl_crystal_colour 'clear dark red'
_exptl_crystal_density_diffrn 1.469
_exptl_crystal_density_meas ?
_exptl_crystal_density_method .
_exptl_crystal_description rods
_exptl_crystal_F_000 1952
_exptl_crystal_size_max 0.40
_exptl_crystal_size_mid 0.34
_exptl_crystal_size_min 0.18
_refine_diff_density_max 1.243
_refine_diff_density_min -0.625
_refine_diff_density_rms 0.131
_refine_ls_extinction_coef 0.0047(4)
_refine_ls_extinction_expression Fc^*^=kFc[1+0.001xFc^2^\l^3^/sin(2\q)]^-1/4^
_refine_ls_extinction_method SHELXL
_refine_ls_goodness_of_fit_ref 1.109
_refine_ls_hydrogen_treatment constr
_refine_ls_matrix_type full
_refine_ls_number_parameters 569
_refine_ls_number_reflns 8598
_refine_ls_number_restraints 0
_refine_ls_restrained_S_all 1.109
_refine_ls_R_factor_all 0.1327
_refine_ls_R_factor_gt 0.0830
_refine_ls_shift/su_max 0.868
_refine_ls_shift/su_mean 0.018
_refine_ls_structure_factor_coef Fsqd
_refine_ls_weighting_details 'calc w=1/[\s^2^(Fo^2^)+(0.0349P)^2^+29.5213P] where P=(Fo^2^+2Fc^2^)/3'
_refine_ls_weighting_scheme calc
_refine_ls_wR_factor_gt 0.1855
_refine_ls_wR_factor_ref 0.2090
_reflns_number_gt 5609
_reflns_number_total 8598
_reflns_threshold_expression >2sigma(I)
_cod_data_source_file ic050200hsi20050204_103054_5.cif
_cod_data_source_block lsh146m
_cod_depositor_comments
;
The following automatic conversions were performed:
'_symmetry_cell_setting' value 'Monoclinic' changed to 'monoclinic'
according to '/home/saulius/struct/CIF-dictionaries/cif_core.dic'
dictionary named 'cif_core.dic' version 2.4.1 from 2010-06-29.

Automatic conversion script
Id: cif_fix_enum 1527 2010-12-29 10:47:43Z saulius 
;
_cod_database_code 4310143

loop_
_symmetry_equiv_pos_as_xyz
'x, y, z'
'-x+1/2, y+1/2, -z+1/2'
'-x, -y, -z'
'x-1/2, -y-1/2, z-1/2'

loop_
_atom_site_label
_atom_site_type_symbol
_atom_site_fract_x
_atom_site_fract_y
_atom_site_fract_z
_atom_site_U_iso_or_equiv
_atom_site_adp_type
_atom_site_occupancy
_atom_site_symmetry_multiplicity
_atom_site_calc_flag
_atom_site_refinement_flags
_atom_site_disorder_assembly
_atom_site_disorder_group
Ru1 Ru 1.0000 0.0000 0.0000 0.0307(2) Uani 1 2 d S . .
Co1 Co 1.02667(8) 0.12725(8) 0.16473(3) 0.0371(3) Uani 1 1 d . . .
O1 O 1.1408(6) 0.4682(5) 0.1664(2) 0.0732(19) Uani 1 1 d . . .
O2 O 1.3172(5) 0.3198(5) 0.17315(18) 0.0591(15) Uani 1 1 d . . .
O3 O 0.8822(6) -0.2248(6) 0.1718(2) 0.080(2) Uani 1 1 d . . .
O4 O 0.7347(5) -0.0484(6) 0.1757(2) 0.078(2) Uani 1 1 d . . .
N1 N 1.1785(7) 0.1909(6) 0.1649(2) 0.064(2) Uani 1 1 d . . .
N2 N 1.1047(5) -0.0037(6) 0.1949(2) 0.0514(16) Uani 1 1 d . . .
N3 N 0.8786(6) 0.0644(7) 0.1621(2) 0.061(2) Uani 1 1 d . . .
N4 N 0.9513(6) 0.2705(6) 0.1467(2) 0.0566(19) Uani 1 1 d . . .
N5 N 1.0287(6) 0.1789(5) 0.22517(19) 0.0466(16) Uani 1 1 d . . .
N6 N 1.0104(4) 0.0446(4) 0.06615(17) 0.0295(12) Uani 1 1 d . . .
N9 N 0.9214(4) -0.1440(5) 0.00978(16) 0.0312(12) Uani 1 1 d . . .
N7 N 1.1473(5) -0.0771(5) 0.01667(17) 0.0354(13) Uani 1 1 d . . .
C1 C 1.1334(8) 0.3716(8) 0.1345(3) 0.066(3) Uani 1 1 d . . .
C2 C 1.1899(9) 0.4048(9) 0.0936(3) 0.079(3) Uani 1 1 d . . .
H2A H 1.1430 0.4598 0.0747 0.118 Uiso 1 1 calc R . .
H2B H 1.1994 0.3376 0.0754 0.118 Uiso 1 1 calc R . .
H2C H 1.2633 0.4382 0.1046 0.118 Uiso 1 1 calc R . .
C3 C 1.1000(11) 0.5777(8) 0.1463(4) 0.101(4) Uani 1 1 d . . .
H3A H 1.1451 0.6001 0.1231 0.152 Uiso 1 1 calc R . .
H3B H 1.1065 0.6352 0.1702 0.152 Uiso 1 1 calc R . .
H3C H 1.0215 0.5704 0.1322 0.152 Uiso 1 1 calc R . .
C4 C 1.2220(9) 0.2849(9) 0.1613(3) 0.068(3) Uani 1 1 d . . .
C5 C 1.2767(7) 0.0983(7) 0.1796(3) 0.057(2) Uani 1 1 d . . .
C6 C 1.3532(8) 0.0885(8) 0.1426(4) 0.081(3) Uani 1 1 d . . .
H6A H 1.4039 0.0241 0.1495 0.122 Uiso 1 1 calc R . .
H6B H 1.3971 0.1578 0.1421 0.122 Uiso 1 1 calc R . .
H6C H 1.3069 0.0773 0.1128 0.122 Uiso 1 1 calc R . .
C7 C 1.3496(9) 0.1208(9) 0.2252(3) 0.086(3) Uani 1 1 d . . .
H7A H 1.3031 0.1496 0.2468 0.129 Uiso 1 1 calc R . .
H7B H 1.4069 0.1768 0.2212 0.129 Uiso 1 1 calc R . .
H7C H 1.3859 0.0506 0.2370 0.129 Uiso 1 1 calc R . .
C8 C 1.2127(7) -0.0114(8) 0.1778(3) 0.062(2) Uani 1 1 d . . .
H8A H 1.1984 -0.0381 0.1458 0.074 Uiso 1 1 calc R . .
H8B H 1.2601 -0.0686 0.1959 0.074 Uiso 1 1 calc R . .
C9 C 1.0440(8) -0.1096(7) 0.1831(3) 0.064(3) Uani 1 1 d . . .
H9A H 1.0877 -0.1712 0.1999 0.077 Uiso 1 1 calc R . .
H9B H 1.0438 -0.1236 0.1502 0.077 Uiso 1 1 calc R . .
C10 C 0.9227(8) -0.1201(8) 0.1919(4) 0.073(3) Uani 1 1 d . . .
C11 C 0.9090(9) -0.1422(9) 0.2421(3) 0.079(3) Uani 1 1 d . . .
H11A H 0.8356 -0.1764 0.2431 0.118 Uiso 1 1 calc R . .
H11B H 0.9145 -0.0706 0.2588 0.118 Uiso 1 1 calc R . .
H11C H 0.9680 -0.1934 0.2562 0.118 Uiso 1 1 calc R . .
C12 C 0.8498(11) -0.2170(11) 0.1246(4) 0.100(4) Uani 1 1 d . . .
H12A H 0.7757 -0.1820 0.1179 0.150 Uiso 1 1 calc R . .
H12B H 0.8469 -0.2927 0.1112 0.150 Uiso 1 1 calc R . .
H12C H 0.9042 -0.1710 0.1116 0.150 Uiso 1 1 calc R . .
C13 C 0.8369(9) -0.0248(9) 0.1754(3) 0.071(3) Uani 1 1 d . . .
C14 C 0.7792(8) 0.1494(7) 0.1412(3) 0.061(2) Uani 1 1 d . . .
C15 C 0.7116(9) 0.1921(9) 0.1762(3) 0.081(3) Uani 1 1 d . . .
H15A H 0.6561 0.2469 0.1620 0.121 Uiso 1 1 calc R . .
H15B H 0.7615 0.2286 0.2012 0.121 Uiso 1 1 calc R . .
H15C H 0.6732 0.1287 0.1882 0.121 Uiso 1 1 calc R . .
C16 C 0.6982(10) 0.0999(9) 0.1010(3) 0.089(4) Uani 1 1 d . . .
H16A H 0.6560 0.0377 0.1118 0.134 Uiso 1 1 calc R . .
H16B H 0.7408 0.0718 0.0779 0.134 Uiso 1 1 calc R . .
H16C H 0.6461 0.1587 0.0876 0.134 Uiso 1 1 calc R . .
C17 C 0.8425(8) 0.2429(7) 0.1200(3) 0.059(2) Uani 1 1 d . . .
H17A H 0.8538 0.2188 0.0892 0.071 Uiso 1 1 calc R . .
H17B H 0.7956 0.3118 0.1165 0.071 Uiso 1 1 calc R . .
C18 C 1.0154(8) 0.3373(7) 0.1162(3) 0.061(2) Uani 1 1 d . . .
H18A H 1.0170 0.2924 0.0883 0.073 Uiso 1 1 calc R . .
H18B H 0.9722 0.4067 0.1070 0.073 Uiso 1 1 calc R . .
C19 C 0.9376(10) 0.3410(9) 0.1882(3) 0.080(3) Uani 1 1 d . . .
H19A H 0.9800 0.4122 0.1877 0.096 Uiso 1 1 calc R . .
H19B H 0.8576 0.3602 0.1871 0.096 Uiso 1 1 calc R . .
C20 C 0.9787(8) 0.2786(8) 0.2314(3) 0.063(2) Uani 1 1 d . . .
C21 C 0.9753(12) 0.3174(10) 0.2746(3) 0.096(4) Uani 1 1 d . . .
H21 H 0.9398 0.3870 0.2792 0.115 Uiso 1 1 calc R . .
C22 C 1.0238(14) 0.2544(10) 0.3113(4) 0.117(6) Uani 1 1 d . . .
H22 H 1.0237 0.2809 0.3414 0.141 Uiso 1 1 calc R . .
C23 C 1.0717(12) 0.1546(10) 0.3041(3) 0.098(4) Uani 1 1 d . . .
H23 H 1.1036 0.1099 0.3294 0.118 Uiso 1 1 calc R . .
C24 C 1.0749(8) 0.1163(8) 0.2597(2) 0.062(2) Uani 1 1 d . . .
C25 C 1.1250(8) 0.0102(8) 0.2465(3) 0.069(3) Uani 1 1 d . . .
H25A H 1.0917 -0.0544 0.2607 0.083 Uiso 1 1 calc R . .
H25B H 1.2065 0.0107 0.2578 0.083 Uiso 1 1 calc R . .
C26 C 1.0202(5) 0.0753(5) 0.1040(2) 0.0320(14) Uani 1 1 d . . .
C27 C 1.4575(6) -0.2926(7) 0.0713(3) 0.0487(19) Uani 1 1 d . . .
H27 H 1.5010 -0.3559 0.0829 0.058 Uiso 1 1 calc R . .
C28 C 1.3417(6) -0.3034(6) 0.0602(2) 0.0421(17) Uani 1 1 d . . .
H28 H 1.3053 -0.3729 0.0640 0.051 Uiso 1 1 calc R . .
C29 C 1.2811(6) -0.2080(6) 0.0432(2) 0.0359(15) Uani 1 1 d . . .
C30 C 1.1629(6) -0.1870(6) 0.0300(2) 0.0340(15) Uani 1 1 d . . .
N8 N 1.0822(5) -0.2641(5) 0.03173(18) 0.0369(13) Uani 1 1 d . . .
H31 H 1.1035 -0.3330 0.0401 0.044 Uiso 1 1 calc R . .
C31 C 0.9731(6) -0.2444(6) 0.0218(2) 0.0330(15) Uani 1 1 d . . .
C32 C 0.8872(6) -0.3319(6) 0.0227(2) 0.0361(15) Uani 1 1 d . . .
C33 C 0.8930(6) -0.4460(6) 0.0306(2) 0.0409(17) Uani 1 1 d . . .
H34 H 0.9630 -0.4834 0.0379 0.049 Uiso 1 1 calc R . .
C34 C 0.7936(7) -0.5043(7) 0.0275(2) 0.0499(18) Uani 1 1 d . . .
H35 H 0.7960 -0.5833 0.0329 0.060 Uiso 1 1 calc R . .
C35 C 0.6900(7) -0.4521(6) 0.0169(3) 0.0455(18) Uani 1 1 d . . .
H36 H 0.6233 -0.4951 0.0155 0.055 Uiso 1 1 calc R . .
C36 C 0.6843(6) -0.3358(6) 0.0083(2) 0.0403(16) Uani 1 1 d . . .
H37 H 0.6142 -0.2987 0.0007 0.048 Uiso 1 1 calc R . .
C37 C 0.7834(6) -0.2770(6) 0.0112(2) 0.0351(15) Uani 1 1 d . . .
C38 C 0.8083(5) -0.1593(5) 0.0027(2) 0.0306(14) Uani 1 1 d . . .
N10 N 0.7305(5) -0.0821(5) -0.01126(18) 0.0359(13) Uani 1 1 d . . .
H40 H 0.6601 -0.1035 -0.0148 0.043 Uiso 1 1 calc R . .
C39 C 0.7512(5) 0.0253(5) -0.0203(2) 0.0327(15) Uani 1 1 d . . .
C40 C 0.6646(6) 0.1074(6) -0.0374(2) 0.0386(16) Uani 1 1 d . . .
C41 C 0.5490(6) 0.0968(7) -0.0480(2) 0.0456(18) Uani 1 1 d . . .
H43 H 0.5123 0.0280 -0.0433 0.055 Uiso 1 1 calc R . .
C42 C 0.4895(6) 0.1911(7) -0.0656(3) 0.0478(19) Uani 1 1 d . . .
H44 H 0.4105 0.1860 -0.0740 0.057 Uiso 1 1 calc R . .
O5 O 0.4890(6) 0.4215(7) 0.1410(2) 0.087(2) Uani 1 1 d . . .
H5 H 0.4244 0.4081 0.1467 0.130 Uiso 1 1 calc R . .
C45 C 0.4980(9) 0.3816(9) 0.0980(4) 0.084(3) Uani 1 1 d . . .
H45A H 0.5605 0.4194 0.0869 0.126 Uiso 1 1 calc R . .
H45B H 0.4284 0.3972 0.0772 0.126 Uiso 1 1 calc R . .
H45C H 0.5115 0.3001 0.0994 0.126 Uiso 1 1 calc R . .
O6 O 0.7099(14) 0.5059(15) 0.1692(6) 0.235(7) Uani 1 1 d . . .
H6 H 0.6812 0.5536 0.1499 0.353 Uiso 1 1 calc R . .
C46 C 0.768(3) 0.5639(18) 0.2093(9) 0.34(2) Uani 1 1 d . . .
H46A H 0.8489 0.5554 0.2107 0.517 Uiso 1 1 calc R . .
H46B H 0.7453 0.5313 0.2367 0.517 Uiso 1 1 calc R . .
H46C H 0.7484 0.6442 0.2075 0.517 Uiso 1 1 calc R . .

loop_
_atom_site_aniso_label
_atom_site_aniso_U_11
_atom_site_aniso_U_22
_atom_site_aniso_U_33
_atom_site_aniso_U_23
_atom_site_aniso_U_13
_atom_site_aniso_U_12
Ru1 0.0356(4) 0.0317(4) 0.0252(4) -0.0025(3) 0.0057(3) 0.0016(4)
Co1 0.0472(6) 0.0410(6) 0.0229(4) -0.0006(4) 0.0049(4) 0.0005(5)
O1 0.103(5) 0.046(4) 0.065(4) -0.019(3) -0.001(4) -0.003(3)
O2 0.049(3) 0.075(4) 0.048(3) -0.013(3) -0.009(3) -0.016(3)
O3 0.090(5) 0.073(5) 0.076(5) -0.008(4) 0.007(4) -0.005(4)
O4 0.056(4) 0.081(5) 0.105(5) 0.024(4) 0.037(4) -0.004(3)
N1 0.098(6) 0.059(5) 0.037(4) -0.011(3) 0.017(4) -0.032(4)
N2 0.058(4) 0.054(4) 0.038(3) 0.004(3) -0.005(3) -0.005(4)
N3 0.061(5) 0.088(6) 0.038(4) -0.002(4) 0.014(3) -0.019(4)
N4 0.081(5) 0.054(4) 0.032(3) -0.011(3) -0.001(3) 0.018(4)
N5 0.061(4) 0.050(4) 0.027(3) 0.001(3) 0.004(3) -0.011(3)
N6 0.032(3) 0.027(3) 0.030(3) -0.001(2) 0.006(2) -0.001(2)
N9 0.035(3) 0.036(3) 0.022(2) -0.002(2) 0.003(2) 0.003(2)
N7 0.040(3) 0.038(3) 0.028(3) -0.003(2) 0.007(2) -0.002(3)
C1 0.090(7) 0.066(6) 0.037(4) -0.017(4) -0.010(4) 0.022(5)
C2 0.107(8) 0.080(7) 0.044(5) 0.003(5) -0.005(5) 0.017(6)
C3 0.141(11) 0.048(6) 0.106(9) -0.010(6) -0.010(8) 0.021(7)
C4 0.090(7) 0.077(7) 0.036(4) -0.015(4) 0.013(5) -0.019(6)
C5 0.063(5) 0.045(5) 0.059(5) 0.015(4) -0.009(4) 0.006(4)
C6 0.067(6) 0.058(6) 0.114(9) 0.005(6) 0.000(6) 0.000(5)
C7 0.078(7) 0.088(8) 0.081(7) 0.021(6) -0.023(6) -0.013(6)
C8 0.056(5) 0.059(6) 0.064(5) 0.008(4) -0.007(4) 0.016(5)
C9 0.080(7) 0.042(5) 0.060(5) 0.001(4) -0.021(5) -0.002(4)
C10 0.066(6) 0.042(5) 0.100(8) -0.014(5) -0.022(5) 0.000(5)
C11 0.083(7) 0.077(7) 0.076(7) 0.016(6) 0.015(6) -0.002(6)
C12 0.113(10) 0.122(11) 0.065(7) -0.002(7) 0.014(7) -0.010(8)
C13 0.090(8) 0.069(7) 0.058(6) -0.010(5) 0.018(5) -0.010(6)
C14 0.078(6) 0.051(5) 0.051(5) 0.002(4) 0.002(4) 0.015(5)
C15 0.087(8) 0.077(7) 0.078(7) 0.002(6) 0.018(6) 0.029(6)
C16 0.116(9) 0.070(7) 0.074(7) 0.029(6) -0.010(6) -0.020(6)
C17 0.078(6) 0.050(5) 0.047(5) 0.002(4) 0.000(4) 0.018(5)
C18 0.109(8) 0.036(4) 0.035(4) -0.001(3) 0.002(4) 0.009(5)
C19 0.121(9) 0.072(7) 0.049(5) -0.024(5) 0.015(5) 0.025(6)
C20 0.095(7) 0.055(6) 0.042(4) -0.012(4) 0.021(5) -0.009(5)
C21 0.179(12) 0.077(7) 0.039(5) -0.018(5) 0.037(6) -0.019(8)
C22 0.253(18) 0.055(7) 0.055(6) -0.016(5) 0.058(9) -0.043(9)
C23 0.179(13) 0.086(8) 0.025(4) 0.010(5) 0.004(6) -0.038(8)
C24 0.090(7) 0.060(6) 0.030(4) 0.007(4) -0.002(4) -0.018(5)
C25 0.086(7) 0.074(6) 0.038(4) 0.017(4) -0.016(4) -0.015(6)
C26 0.029(3) 0.030(4) 0.037(4) -0.002(3) 0.005(3) -0.002(3)
C27 0.046(5) 0.049(5) 0.050(4) 0.002(4) 0.001(4) 0.015(4)
C28 0.048(4) 0.041(4) 0.038(4) 0.001(3) 0.004(3) 0.008(3)
C29 0.035(4) 0.042(4) 0.030(3) -0.005(3) 0.004(3) 0.004(3)
C30 0.038(4) 0.035(4) 0.028(3) -0.003(3) 0.003(3) 0.002(3)
N8 0.044(4) 0.030(3) 0.035(3) 0.000(2) 0.001(3) 0.006(3)
C31 0.043(4) 0.035(4) 0.023(3) -0.004(3) 0.010(3) 0.003(3)
C32 0.047(4) 0.033(4) 0.028(3) -0.002(3) 0.005(3) 0.000(3)
C33 0.043(4) 0.038(4) 0.040(4) 0.001(3) 0.001(3) 0.000(3)
C34 0.062(5) 0.037(4) 0.050(4) 0.005(4) 0.008(4) -0.009(4)
C35 0.050(5) 0.038(4) 0.051(4) 0.003(3) 0.014(4) -0.013(4)
C36 0.039(4) 0.042(4) 0.040(4) -0.003(3) 0.008(3) -0.003(3)
C37 0.043(4) 0.037(4) 0.027(3) -0.003(3) 0.009(3) 0.000(3)
C38 0.032(4) 0.031(3) 0.029(3) -0.002(3) 0.005(3) 0.000(3)
N10 0.032(3) 0.038(3) 0.038(3) -0.001(3) 0.007(2) -0.004(3)
C39 0.033(4) 0.029(4) 0.035(3) 0.000(3) 0.003(3) 0.004(3)
C40 0.034(4) 0.045(4) 0.036(4) 0.001(3) 0.004(3) 0.006(3)
C41 0.039(4) 0.052(5) 0.047(4) -0.002(4) 0.008(3) 0.009(4)
C42 0.027(4) 0.063(5) 0.050(4) -0.006(4) -0.002(3) 0.009(4)
O5 0.081(5) 0.100(6) 0.077(5) -0.007(4) 0.007(4) -0.028(5)
C45 0.082(7) 0.085(8) 0.084(7) 0.020(6) 0.014(6) 0.018(6)
O6 0.173(13) 0.265(19) 0.266(19) 0.039(15) 0.031(13) 0.097(13)
C46 0.58(5) 0.19(2) 0.36(3) -0.23(2) 0.35(4) -0.25(3)

loop_
_atom_type_symbol
_atom_type_description
_atom_type_scat_dispersion_real
_atom_type_scat_dispersion_imag
_atom_type_scat_source
C C 0.0033 0.0016 'International Tables Vol C Tables 4.2.6.8 and 6.1.1.4'
H H 0.0000 0.0000 'International Tables Vol C Tables 4.2.6.8 and 6.1.1.4'
N N 0.0061 0.0033 'International Tables Vol C Tables 4.2.6.8 and 6.1.1.4'
O O 0.0106 0.0060 'International Tables Vol C Tables 4.2.6.8 and 6.1.1.4'
Co Co 0.3494 0.9721 'International Tables Vol C Tables 4.2.6.8 and 6.1.1.4'
Ru Ru -1.2594 0.8363 'International Tables Vol C Tables 4.2.6.8 and 6.1.1.4'

loop_
_geom_angle_atom_site_label_1
_geom_angle_atom_site_label_2
_geom_angle_atom_site_label_3
_geom_angle
_geom_angle_site_symmetry_1
_geom_angle_site_symmetry_3
_geom_angle_publ_flag
N7 Ru1 N7 180.0(5) . 3_755 ?
N7 Ru1 N9 90.0(2) . . ?
N7 Ru1 N9 90.0(2) 3_755 . ?
N7 Ru1 N9 90.0(2) . 3_755 ?
N7 Ru1 N9 90.0(2) 3_755 3_755 ?
N9 Ru1 N9 180.0(4) . 3_755 ?
N7 Ru1 N6 87.9(2) . . ?
N7 Ru1 N6 92.1(2) 3_755 . ?
N9 Ru1 N6 92.3(2) . . ?
N9 Ru1 N6 87.7(2) 3_755 . ?
N7 Ru1 N6 92.1(2) . 3_755 ?
N7 Ru1 N6 87.9(2) 3_755 3_755 ?
N9 Ru1 N6 87.7(2) . 3_755 ?
N9 Ru1 N6 92.3(2) 3_755 3_755 ?
N6 Ru1 N6 180.0(3) . 3_755 ?
N5 Co1 C26 178.4(3) . . ?
N5 Co1 N3 92.1(3) . . ?
C26 Co1 N3 86.4(3) . . ?
N5 Co1 N2 83.6(3) . . ?
C26 Co1 N2 97.1(3) . . ?
N3 Co1 N2 95.2(3) . . ?
N5 Co1 N4 85.1(3) . . ?
C26 Co1 N4 94.2(3) . . ?
N3 Co1 N4 86.2(3) . . ?
N2 Co1 N4 168.7(3) . . ?
N5 Co1 N1 90.1(3) . . ?
C26 Co1 N1 91.4(3) . . ?
N3 Co1 N1 177.8(3) . . ?
N2 Co1 N1 85.5(3) . . ?
N4 Co1 N1 93.5(3) . . ?
C3 O1 C1 115.9(7) . . ?
C12 O3 C10 112.7(9) . . ?
C4 N1 C5 109.1(8) . . ?
C4 N1 Co1 138.1(8) . . ?
C5 N1 Co1 112.4(5) . . ?
C9 N2 C8 107.5(7) . . ?
C9 N2 C25 109.1(6) . . ?
C8 N2 C25 110.1(6) . . ?
C9 N2 Co1 112.4(5) . . ?
C8 N2 Co1 106.2(5) . . ?
C25 N2 Co1 111.4(5) . . ?
C13 N3 C14 109.4(8) . . ?
C13 N3 Co1 136.5(8) . . ?
C14 N3 Co1 113.9(6) . . ?
C17 N4 C18 107.1(6) . . ?
C17 N4 C19 111.1(7) . . ?
C18 N4 C19 109.4(7) . . ?
C17 N4 Co1 107.1(5) . . ?
C18 N4 Co1 110.9(5) . . ?
C19 N4 Co1 111.1(5) . . ?
C24 N5 C20 121.9(7) . . ?
C24 N5 Co1 119.8(6) . . ?
C20 N5 Co1 118.2(5) . . ?
C26 N6 Ru1 176.3(5) . . ?
C38 N9 C31 109.3(5) . . ?
C38 N9 Ru1 125.5(4) . . ?
C31 N9 Ru1 125.1(4) . . ?
C39 N7 C30 109.1(6) 3_755 . ?
C39 N7 Ru1 124.9(4) 3_755 . ?
C30 N7 Ru1 125.8(5) . . ?
O1 C1 C18 113.5(7) . . ?
O1 C1 C2 108.6(8) . . ?
C18 C1 C2 107.5(7) . . ?
O1 C1 C4 102.1(6) . . ?
C18 C1 C4 121.9(8) . . ?
C2 C1 C4 102.2(7) . . ?
O2 C4 N1 132.1(11) . . ?
O2 C4 C1 116.9(9) . . ?
N1 C4 C1 111.0(9) . . ?
C8 C5 C7 113.9(7) . . ?
C8 C5 C6 105.7(8) . . ?
C7 C5 C6 108.6(8) . . ?
C8 C5 N1 102.9(6) . . ?
C7 C5 N1 114.7(8) . . ?
C6 C5 N1 110.7(6) . . ?
N2 C8 C5 114.2(7) . . ?
N2 C9 C10 118.9(8) . . ?
O3 C10 C9 105.8(8) . . ?
O3 C10 C11 100.0(8) . . ?
C9 C10 C11 115.4(8) . . ?
O3 C10 C13 109.3(7) . . ?
C9 C10 C13 119.6(9) . . ?
C11 C10 C13 104.9(8) . . ?
N3 C13 O4 128.7(10) . . ?
N3 C13 C10 115.3(9) . . ?
O4 C13 C10 116.0(9) . . ?
C15 C14 C16 108.4(9) . . ?
C15 C14 C17 113.6(8) . . ?
C16 C14 C17 104.6(7) . . ?
C15 C14 N3 113.4(7) . . ?
C16 C14 N3 113.8(7) . . ?
C17 C14 N3 102.6(7) . . ?
N4 C17 C14 113.6(7) . . ?
C1 C18 N4 118.4(7) . . ?
C20 C19 N4 111.1(7) . . ?
N5 C20 C21 120.1(9) . . ?
N5 C20 C19 114.1(7) . . ?
C21 C20 C19 125.6(9) . . ?
C20 C21 C22 119.2(11) . . ?
C23 C22 C21 119.5(9) . . ?
C22 C23 C24 120.6(10) . . ?
N5 C24 C23 118.7(9) . . ?
N5 C24 C25 114.5(7) . . ?
C23 C24 C25 126.8(9) . . ?
C24 C25 N2 110.6(7) . . ?
N6 C26 Co1 176.6(6) . . ?
C42 C27 C28 121.2(7) 3_755 . ?
C27 C28 C29 117.4(7) . . ?
C40 C29 C28 120.6(6) 3_755 . ?
C40 C29 C30 106.6(6) 3_755 . ?
C28 C29 C30 132.7(7) . . ?
N8 C30 N7 126.4(6) . . ?
N8 C30 C29 124.5(6) . . ?
N7 C30 C29 109.2(6) . . ?
C31 N8 C30 125.1(6) . . ?
N8 C31 N9 127.5(6) . . ?
N8 C31 C32 123.6(6) . . ?
N9 C31 C32 108.9(6) . . ?
C33 C32 C37 121.1(7) . . ?
C33 C32 C31 132.9(7) . . ?
C37 C32 C31 106.0(6) . . ?
C32 C33 C34 117.6(7) . . ?
C33 C34 C35 122.6(7) . . ?
C34 C35 C36 119.8(7) . . ?
C37 C36 C35 117.9(7) . . ?
C36 C37 C32 121.1(6) . . ?
C36 C37 C38 132.4(7) . . ?
C32 C37 C38 106.5(6) . . ?
N10 C38 N9 126.7(6) . . ?
N10 C38 C37 123.9(6) . . ?
N9 C38 C37 109.3(6) . . ?
C38 N10 C39 125.0(6) . . ?
N10 C39 N7 127.6(6) . 3_755 ?
N10 C39 C40 124.0(6) . . ?
N7 C39 C40 108.4(6) 3_755 . ?
C29 C40 C41 122.0(7) 3_755 . ?
C29 C40 C39 106.8(6) 3_755 . ?
C41 C40 C39 131.2(7) . . ?
C42 C41 C40 117.1(7) . . ?
C27 C42 C41 121.5(7) 3_755 . ?

loop_
_geom_bond_atom_site_label_1
_geom_bond_atom_site_label_2
_geom_bond_distance
_geom_bond_site_symmetry_2
_geom_bond_publ_flag
Ru1 N7 1.995(6) . ?
Ru1 N7 1.995(6) 3_755 ?
Ru1 N9 1.997(5) . ?
Ru1 N9 1.997(5) 3_755 ?
Ru1 N6 2.022(5) . ?
Ru1 N6 2.022(5) 3_755 ?
Co1 N5 1.895(6) . ?
Co1 C26 1.897(7) . ?
Co1 N3 1.930(7) . ?
Co1 N2 1.959(7) . ?
Co1 N4 1.961(7) . ?
Co1 N1 1.984(8) . ?
O1 C3 1.481(11) . ?
O1 C1 1.481(9) . ?
O2 C4 1.222(11) . ?
O3 C12 1.400(11) . ?
O3 C10 1.430(10) . ?
O4 C13 1.270(12) . ?
N1 C4 1.245(11) . ?
N1 C5 1.626(11) . ?
N2 C9 1.470(10) . ?
N2 C8 1.479(10) . ?
N2 C25 1.525(9) . ?
N3 C13 1.262(11) . ?
N3 C14 1.615(11) . ?
N4 C17 1.463(11) . ?
N4 C18 1.508(11) . ?
N4 C19 1.521(10) . ?
N5 C24 1.318(10) . ?
N5 C20 1.353(11) . ?
N6 C26 1.172(8) . ?
N9 C38 1.364(8) . ?
N9 C31 1.366(8) . ?
N7 C39 1.361(8) 3_755 ?
N7 C30 1.366(9) . ?
C1 C18 1.501(13) . ?
C1 C2 1.537(13) . ?
C1 C4 1.603(13) . ?
C5 C8 1.510(12) . ?
C5 C7 1.519(12) . ?
C5 C6 1.551(13) . ?
C9 C10 1.536(13) . ?
C10 C11 1.551(14) . ?
C10 C13 1.560(13) . ?
C14 C15 1.509(12) . ?
C14 C16 1.538(13) . ?
C14 C17 1.539(12) . ?
C19 C20 1.497(13) . ?
C20 C21 1.373(11) . ?
C21 C22 1.374(16) . ?
C22 C23 1.349(17) . ?
C23 C24 1.404(12) . ?
C24 C25 1.476(13) . ?
C27 C42 1.386(11) 3_755 ?
C27 C28 1.394(10) . ?
C28 C29 1.397(9) . ?
C29 C40 1.386(10) 3_755 ?
C29 C30 1.444(9) . ?
C30 N8 1.344(8) . ?
N8 C31 1.327(8) . ?
C31 C32 1.471(9) . ?
C32 C33 1.373(10) . ?
C32 C37 1.407(9) . ?
C33 C34 1.377(10) . ?
C34 C35 1.388(11) . ?
C35 C36 1.402(10) . ?
C36 C37 1.378(9) . ?
C37 C38 1.457(9) . ?
C38 N10 1.332(8) . ?
N10 C39 1.333(8) . ?
C39 N7 1.361(8) 3_755 ?
C39 C40 1.462(9) . ?
C40 C29 1.386(10) 3_755 ?
C40 C41 1.389(10) . ?
C41 C42 1.387(10) . ?
C42 C27 1.386(11) 3_755 ?
O5 C45 1.386(11) . ?
O6 C46 1.46(3) . ?
